data_2227648
loop_
_publ_author_name
'Baig, Yawar'
'Siddiqui, Hamid Latif'
'Siddiqui, Waseeq Ahmad'
'Mustafa, Ghulam'
'Krautscheid, Harald'

_publ_section_title
;
 <i>N</i>'-(2,6-Dichlorobenzylidene)-2-hydroxybenzohydrazide
;
_journal_coeditor_code IM2223
_journal_issue 10
_journal_name_full 'Acta Crystallographica Section E'
_journal_page_first o2603
_journal_paper_doi 10.1107/S1600536810035385
_journal_volume 66
_journal_year 2010
_chemical_formula_iupac 'C14 H10 Cl2 N2 O2'
_chemical_formula_moiety 'C14 H10 Cl2 N2 O2'
_chemical_formula_sum 'C14 H10 Cl2 N2 O2'
_chemical_formula_weight 309.14
_chemical_name_systematic
;
<i>N</i>'-(2,6-Dichlorobenzylidene)-2-hydroxybenzohydrazide
;
_space_group_IT_number 14
_symmetry_cell_setting monoclinic
_symmetry_space_group_name_Hall '-P 2ybc'
_symmetry_space_group_name_H-M 'P 1 21/c 1'
_atom_sites_solution_hydrogens geom
_atom_sites_solution_primary direct
_atom_sites_solution_secondary difmap
_audit_creation_method SHELXL-97
_cell_angle_alpha 90.00
_cell_angle_beta 109.860(6)
_cell_angle_gamma 90.00
_cell_formula_units_Z 4
_cell_length_a 7.5029(6)
_cell_length_b 23.8363(13)
_cell_length_c 8.0286(7)
_cell_measurement_reflns_used 19179
_cell_measurement_temperature 180(2)
_cell_measurement_theta_max 29.5
_cell_measurement_theta_min 1.7
_cell_volume 1350.45(18)
_computing_cell_refinement 'X-AREA (Stoe & Cie, 1999)'
_computing_data_collection 'X-AREA (Stoe & Cie, 1999)'
_computing_data_reduction 'X-AREA (Stoe & Cie, 1999)'
_computing_molecular_graphics 'ORTEP-3 for Windows (Farrugia, 1997) and PLATON (Spek, 2009)'
_computing_publication_material 'WinGX (Farrugia, 1999) and PLATON (Spek, 2009)'
_computing_structure_refinement 'SHELXL97 (Sheldrick, 2008)'
_computing_structure_solution 'SHELXS97 (Sheldrick, 2008)'
_diffrn_ambient_temperature 180(2)
_diffrn_measured_fraction_theta_full 0.999
_diffrn_measured_fraction_theta_max 0.999
_diffrn_measurement_device_type 'Stoe IPDS-2T'
_diffrn_measurement_method \w
_diffrn_radiation_monochromator graphite
_diffrn_radiation_source 'fine-focus sealed tube'
_diffrn_radiation_type MoK\a
_diffrn_radiation_wavelength 0.71073
_diffrn_reflns_av_R_equivalents 0.0405
_diffrn_reflns_av_sigmaI/netI 0.0223
_diffrn_reflns_limit_h_max 9
_diffrn_reflns_limit_h_min -9
_diffrn_reflns_limit_k_max 30
_diffrn_reflns_limit_k_min -30
_diffrn_reflns_limit_l_max 10
_diffrn_reflns_limit_l_min -10
_diffrn_reflns_number 21101
_diffrn_reflns_theta_full 26.99
_diffrn_reflns_theta_max 26.99
_diffrn_reflns_theta_min 1.71
_exptl_absorpt_coefficient_mu 0.482
_exptl_absorpt_correction_T_max 0.921
_exptl_absorpt_correction_T_min 0.856
_exptl_absorpt_correction_type multi-scan
_exptl_absorpt_process_details '(SADABS; Bruker, 2007)'
_exptl_crystal_colour white
_exptl_crystal_density_diffrn 1.520
_exptl_crystal_density_method 'not measured'
_exptl_crystal_description needles
_exptl_crystal_F_000 632
_exptl_crystal_size_max 0.34
_exptl_crystal_size_mid 0.26
_exptl_crystal_size_min 0.18
_refine_diff_density_max 0.241
_refine_diff_density_min -0.386
_refine_ls_extinction_coef 0.0085(19)
_refine_ls_extinction_expression Fc^*^=kFc[1+0.001xFc^2^\l^3^/sin(2\q)]^-1/4^
_refine_ls_extinction_method 'SHELXL97 (Sheldrick, 2008)'
_refine_ls_goodness_of_fit_ref 1.032
_refine_ls_hydrogen_treatment mixed
_refine_ls_matrix_type full
_refine_ls_number_parameters 191
_refine_ls_number_reflns 2958
_refine_ls_number_restraints 0
_refine_ls_restrained_S_all 1.032
_refine_ls_R_factor_all 0.0397
_refine_ls_R_factor_gt 0.0293
_refine_ls_shift/su_max 0.001
_refine_ls_shift/su_mean 0.000
_refine_ls_structure_factor_coef Fsqd
_refine_ls_weighting_details 'calc w=1/[\s^2^(Fo^2^)+(0.0408P)^2^+0.2354P] where P=(Fo^2^+2Fc^2^)/3'
_refine_ls_weighting_scheme calc
_refine_ls_wR_factor_gt 0.0711
_refine_ls_wR_factor_ref 0.0741
_reflns_number_gt 2455
_reflns_number_total 2958
_reflns_threshold_expression I>2sigma(I)
_cod_data_source_file im2223.cif
_cod_data_source_block I
_cod_original_sg_symbol_H-M 'P 21/c'
_cod_database_code 2227648
_cod_database_fobs_code 2227648

loop_
_symmetry_equiv_pos_as_xyz
'x, y, z'
'x, -y+1/2, z+1/2'
'-x, -y, -z'
'-x, y-1/2, -z-1/2'

loop_
_atom_site_type_symbol
_atom_site_label
_atom_site_fract_x
_atom_site_fract_y
_atom_site_fract_z
_atom_site_U_iso_or_equiv
_atom_site_adp_type
_atom_site_calc_flag
_atom_site_refinement_flags
_atom_site_occupancy
_atom_site_disorder_assembly
_atom_site_disorder_group
Cl Cl1 0.66364(6) 0.562338(15) 0.52580(5) 0.03982(12) Uani d . 1 . .
Cl Cl2 0.28455(5) 0.723630(17) 0.06158(5) 0.03924(12) Uani d . 1 . .
O O1 0.77275(17) 0.82495(4) 0.34242(14) 0.0369(3) Uani d . 1 . .
O O2 0.84369(18) 0.92793(5) 0.45517(16) 0.0431(3) Uani d . 1 . .
H H2A 0.809(3) 0.8981(10) 0.383(3) 0.065 Uiso d . 1 . .
N N1 0.72285(16) 0.76179(5) 0.53258(15) 0.0239(2) Uani d . 1 . .
H H1 0.720(2) 0.7541(7) 0.636(2) 0.029 Uiso d . 1 . .
N N2 0.63961(16) 0.72631(5) 0.39193(15) 0.0233(2) Uani d . 1 . .
C C1 0.9163(2) 0.90454(6) 0.6187(2) 0.0308(3) Uani d . 1 . .
C C2 1.0154(2) 0.93943(7) 0.7591(2) 0.0383(4) Uani d . 1 . .
H H2 1.0262 0.9784 0.7396 0.046 Uiso calc R 1 . .
C C3 1.0976(2) 0.91717(7) 0.9261(2) 0.0409(4) Uani d . 1 . .
H H3 1.1648 0.9411 1.0215 0.049 Uiso calc R 1 . .
C C4 1.0837(2) 0.86024(7) 0.9572(2) 0.0374(4) Uani d . 1 . .
H H4 1.1431 0.8452 1.0723 0.045 Uiso calc R 1 . .
C C5 0.9828(2) 0.82576(6) 0.81912(18) 0.0281(3) Uani d . 1 . .
H H5 0.9726 0.7869 0.8404 0.034 Uiso calc R 1 . .
C C6 0.89542(19) 0.84719(6) 0.64844(18) 0.0246(3) Uani d . 1 . .
C C7 0.79269(19) 0.81097(6) 0.49710(18) 0.0246(3) Uani d . 1 . .
C C8 0.56322(19) 0.68201(6) 0.42645(18) 0.0242(3) Uani d . 1 . .
H H8 0.562(2) 0.6739(7) 0.542(2) 0.029 Uiso d . 1 . .
C C9 0.47973(19) 0.64095(6) 0.28383(17) 0.0252(3) Uani d . 1 . .
C C10 0.5196(2) 0.58369(6) 0.31608(19) 0.0286(3) Uani d . 1 . .
C C11 0.4494(2) 0.54288(7) 0.1881(2) 0.0379(4) Uani d . 1 . .
H H11 0.4807 0.5045 0.2145 0.045 Uiso calc R 1 . .
C C12 0.3331(3) 0.55883(8) 0.0214(2) 0.0439(4) Uani d . 1 . .
H H12 0.2849 0.5313 -0.0681 0.053 Uiso calc R 1 . .
C C13 0.2862(2) 0.61464(8) -0.0162(2) 0.0406(4) Uani d . 1 . .
H H13 0.2048 0.6254 -0.1307 0.049 Uiso calc R 1 . .
C C14 0.3588(2) 0.65488(6) 0.11426(19) 0.0297(3) Uani d . 1 . .

loop_
_atom_site_aniso_label
_atom_site_aniso_U_11
_atom_site_aniso_U_22
_atom_site_aniso_U_33
_atom_site_aniso_U_12
_atom_site_aniso_U_13
_atom_site_aniso_U_23
Cl1 0.0478(2) 0.02692(19) 0.0405(2) 0.00367(16) 0.00954(17) 0.00623(15)
Cl2 0.03272(19) 0.0378(2) 0.0399(2) -0.00243(15) 0.00277(15) 0.01388(16)
O1 0.0530(7) 0.0320(6) 0.0225(5) -0.0099(5) 0.0088(5) 0.0033(4)
O2 0.0526(7) 0.0255(5) 0.0402(7) -0.0026(5) 0.0013(5) 0.0067(5)
N1 0.0302(6) 0.0239(6) 0.0174(5) -0.0030(4) 0.0079(5) -0.0014(4)
N2 0.0253(5) 0.0229(5) 0.0214(5) 0.0000(4) 0.0077(4) -0.0026(4)
C1 0.0309(7) 0.0255(7) 0.0350(8) 0.0002(5) 0.0097(6) 0.0000(6)
C2 0.0373(8) 0.0269(7) 0.0494(9) -0.0047(6) 0.0130(7) -0.0102(7)
C3 0.0394(8) 0.0431(9) 0.0382(9) -0.0097(7) 0.0104(7) -0.0166(7)
C4 0.0375(8) 0.0470(9) 0.0261(7) -0.0070(7) 0.0088(6) -0.0059(6)
C5 0.0273(7) 0.0315(7) 0.0257(7) -0.0033(5) 0.0092(6) -0.0009(5)
C6 0.0237(6) 0.0254(7) 0.0249(7) -0.0003(5) 0.0084(5) -0.0026(5)
C7 0.0269(7) 0.0229(6) 0.0232(7) 0.0022(5) 0.0076(5) 0.0011(5)
C8 0.0274(7) 0.0229(6) 0.0225(7) 0.0012(5) 0.0087(5) 0.0011(5)
C9 0.0272(6) 0.0257(7) 0.0250(7) -0.0032(5) 0.0118(5) -0.0010(5)
C10 0.0310(7) 0.0272(7) 0.0305(7) -0.0025(6) 0.0142(6) -0.0012(5)
C11 0.0469(9) 0.0279(7) 0.0450(9) -0.0067(6) 0.0238(8) -0.0096(7)
C12 0.0539(10) 0.0437(10) 0.0386(9) -0.0164(8) 0.0214(8) -0.0176(7)
C13 0.0431(9) 0.0520(10) 0.0255(7) -0.0143(8) 0.0102(7) -0.0048(7)
C14 0.0299(7) 0.0324(7) 0.0279(7) -0.0058(6) 0.0114(6) 0.0022(6)

loop_
_atom_type_symbol
_atom_type_description
_atom_type_scat_dispersion_real
_atom_type_scat_dispersion_imag
_atom_type_scat_source
C C 0.0033 0.0016 'International Tables Vol C Tables 4.2.6.8 and 6.1.1.4'
H H 0.0000 0.0000 'International Tables Vol C Tables 4.2.6.8 and 6.1.1.4'
N N 0.0061 0.0033 'International Tables Vol C Tables 4.2.6.8 and 6.1.1.4'
O O 0.0106 0.0060 'International Tables Vol C Tables 4.2.6.8 and 6.1.1.4'
Cl Cl 0.1484 0.1585 'International Tables Vol C Tables 4.2.6.8 and 6.1.1.4'

loop_
_geom_angle_atom_site_label_1
_geom_angle_atom_site_label_2
_geom_angle_atom_site_label_3
_geom_angle_site_symmetry_1
_geom_angle_site_symmetry_3
_geom_angle
_geom_angle_publ_flag
C1 O2 H2A . . 103.3(15) ?
C7 N1 N2 . . 117.32(11) ?
C7 N1 H1 . . 121.9(11) ?
N2 N1 H1 . . 120.5(11) ?
C8 N2 N1 . . 116.20(11) ?
O2 C1 C2 . . 117.72(14) ?
O2 C1 C6 . . 122.16(13) ?
C2 C1 C6 . . 120.12(14) ?
C3 C2 C1 . . 119.77(15) ?
C3 C2 H2 . . 120.1 ?
C1 C2 H2 . . 120.1 ?
C2 C3 C4 . . 120.96(15) ?
C2 C3 H3 . . 119.5 ?
C4 C3 H3 . . 119.5 ?
C5 C4 C3 . . 119.43(15) ?
C5 C4 H4 . . 120.3 ?
C3 C4 H4 . . 120.3 ?
C4 C5 C6 . . 121.02(14) ?
C4 C5 H5 . . 119.5 ?
C6 C5 H5 . . 119.5 ?
C5 C6 C1 . . 118.64(13) ?
C5 C6 C7 . . 122.17(12) ?
C1 C6 C7 . . 119.07(12) ?
O1 C7 N1 . . 121.20(12) ?
O1 C7 C6 . . 121.12(12) ?
N1 C7 C6 . . 117.68(12) ?
N2 C8 C9 . . 118.97(12) ?
N2 C8 H8 . . 122.3(10) ?
C9 C8 H8 . . 118.7(10) ?
C14 C9 C10 . . 116.02(13) ?
C14 C9 C8 . . 124.31(13) ?
C10 C9 C8 . . 119.67(12) ?
C11 C10 C9 . . 122.96(15) ?
C11 C10 Cl1 . . 117.91(12) ?
C9 C10 Cl1 . . 119.14(11) ?
C12 C11 C10 . . 118.86(15) ?
C12 C11 H11 . . 120.6 ?
C10 C11 H11 . . 120.6 ?
C11 C12 C13 . . 120.47(15) ?
C11 C12 H12 . . 119.8 ?
C13 C12 H12 . . 119.8 ?
C12 C13 C14 . . 119.64(16) ?
C12 C13 H13 . . 120.2 ?
C14 C13 H13 . . 120.2 ?
C13 C14 C9 . . 122.02(15) ?
C13 C14 Cl2 . . 117.22(12) ?
C9 C14 Cl2 . . 120.70(11) ?

loop_
_geom_bond_atom_site_label_1
_geom_bond_atom_site_label_2
_geom_bond_site_symmetry_2
_geom_bond_distance
_geom_bond_publ_flag
Cl1 C10 . 1.7395(15) ?
Cl2 C14 . 1.7364(16) ?
O1 C7 . 1.2448(17) ?
O2 C1 . 1.3582(19) ?
O2 H2A . 0.90(2) ?
N1 C7 . 1.3533(18) ?
N1 N2 . 1.3788(15) ?
N1 H1 . 0.854(18) ?
N2 C8 . 1.2761(18) ?
C1 C2 . 1.395(2) ?
C1 C6 . 1.406(2) ?
C2 C3 . 1.378(2) ?
C2 H2 . 0.9500 ?
C3 C4 . 1.390(3) ?
C3 H3 . 0.9500 ?
C4 C5 . 1.381(2) ?
C4 H4 . 0.9500 ?
C5 C6 . 1.399(2) ?
C5 H5 . 0.9500 ?
C6 C7 . 1.4763(18) ?
C8 C9 . 1.4745(19) ?
C8 H8 . 0.954(17) ?
C9 C14 . 1.396(2) ?
C9 C10 . 1.402(2) ?
C10 C11 . 1.383(2) ?
C11 C12 . 1.379(3) ?
C11 H11 . 0.9500 ?
C12 C13 . 1.383(3) ?
C12 H12 . 0.9500 ?
C13 C14 . 1.388(2) ?
C13 H13 . 0.9500 ?

loop_
_geom_hbond_atom_site_label_D
_geom_hbond_atom_site_label_H
_geom_hbond_atom_site_label_A
_geom_hbond_site_symmetry_A
_geom_hbond_distance_DH
_geom_hbond_distance_HA
_geom_hbond_distance_DA
_geom_hbond_angle_DHA
N1 H1 N2 2_565 0.85(2) 2.38(2) 3.165(2) 153(2)
N1 H1 O1 2_565 0.85(2) 2.45(2) 3.158(2) 140.0(10)
O2 H2A O1 . 0.90(2) 1.78(2) 2.608(2) 153(2)

loop_
_geom_torsion_atom_site_label_1
_geom_torsion_atom_site_label_2
_geom_torsion_atom_site_label_3
_geom_torsion_atom_site_label_4
_geom_torsion_site_symmetry_1
_geom_torsion_site_symmetry_2
_geom_torsion_site_symmetry_3
_geom_torsion_site_symmetry_4
_geom_torsion
_geom_torsion_publ_flag
C7 N1 N2 C8 . . . . -175.33(12) ?
O2 C1 C2 C3 . . . . -177.58(15) ?
C6 C1 C2 C3 . . . . 1.9(2) ?
C1 C2 C3 C4 . . . . 0.1(2) ?
C2 C3 C4 C5 . . . . -1.3(2) ?
C3 C4 C5 C6 . . . . 0.4(2) ?
C4 C5 C6 C1 . . . . 1.6(2) ?
C4 C5 C6 C7 . . . . 177.71(13) ?
O2 C1 C6 C5 . . . . 176.71(13) ?
C2 C1 C6 C5 . . . . -2.8(2) ?
O2 C1 C6 C7 . . . . 0.5(2) ?
C2 C1 C6 C7 . . . . -178.98(13) ?
N2 N1 C7 O1 . . . . 4.02(19) ?
N2 N1 C7 C6 . . . . -175.26(11) ?
C5 C6 C7 O1 . . . . -155.05(14) ?
C1 C6 C7 O1 . . . . 21.0(2) ?
C5 C6 C7 N1 . . . . 24.23(19) ?
C1 C6 C7 N1 . . . . -159.71(13) ?
N1 N2 C8 C9 . . . . -177.11(11) ?
N2 C8 C9 C14 . . . . -47.26(19) ?
N2 C8 C9 C10 . . . . 133.40(14) ?
C14 C9 C10 C11 . . . . 1.8(2) ?
C8 C9 C10 C11 . . . . -178.78(13) ?
C14 C9 C10 Cl1 . . . . -178.18(10) ?
C8 C9 C10 Cl1 . . . . 1.21(18) ?
C9 C10 C11 C12 . . . . -0.7(2) ?
Cl1 C10 C11 C12 . . . . 179.27(12) ?
C10 C11 C12 C13 . . . . -0.6(2) ?
C11 C12 C13 C14 . . . . 0.8(2) ?
C12 C13 C14 C9 . . . . 0.4(2) ?
C12 C13 C14 Cl2 . . . . -176.77(13) ?
C10 C9 C14 C13 . . . . -1.6(2) ?
C8 C9 C14 C13 . . . . 179.01(14) ?
C10 C9 C14 Cl2 . . . . 175.41(10) ?
C8 C9 C14 Cl2 . . . . -3.95(19) ?

loop_
_cod_related_entry_id
_cod_related_entry_database
_cod_related_entry_code
1 ChemSpider 4490318
